data_8100308
loop_
_publ_author_name
'Zhang, F.X.'
'Tanaka, T.'

_publ_section_title
;
Crystal structure of tetraaluminium trinitride carbide oxide, Al~4~N~3~CO
;
_journal_issue 1
_journal_name_full 'Zeitschrift f\"ur Kristallographie - New Crystal Structures'
_journal_page_first 27
_journal_page_last 28
_journal_volume 218
_journal_year 2003
_chemical_formula_moiety Al4N3CO
_chemical_formula_structural 'Al4 N3 CO'
_chemical_formula_sum 'C Al4 N3 O'
_chemical_formula_weight 177.96
_space_group_IT_number 36
_symmetry_cell_setting orthorhombic
_symmetry_space_group_name_Hall 'C 2c -2'
_symmetry_space_group_name_H-M 'C m c 21'
_cell_angle_alpha 90.00
_cell_angle_beta 90.00
_cell_angle_gamma 90.00
_cell_formula_units_Z 4
_cell_length_a 5.7431(5)
_cell_length_b 8.5283(10)
_cell_length_c 9.0943(10)
_cell_measurement_temperature 293(2)
_cell_volume 445.43(8)
_diffrn_ambient_temperature 293(2)
_exptl_crystal_density_diffrn 2.654
_cod_database_code 8100308

loop_
_symmetry_equiv_pos_as_xyz
'x, y, z'
'-x, -y, z+1/2'
'-x, y, z'
'x, -y, z+1/2'
'x+1/2, y+1/2, z'
'-x+1/2, -y+1/2, z+1/2'
'-x+1/2, y+1/2, z'
'x+1/2, -y+1/2, z+1/2'

loop_
_atom_site_label
_atom_site_type_symbol
_atom_site_fract_x
_atom_site_fract_y
_atom_site_fract_z
_atom_site_U_iso_or_equiv
_atom_site_adp_type
_atom_site_occupancy
_atom_site_symmetry_multiplicity
_atom_site_Wyckoff_symbol
_atom_site_calc_flag
_atom_site_refinement_flags
_atom_site_disorder_assembly
_atom_site_disorder_group
Al1 Al 0.0000 0.60105(6) 0.40260(5) 0.00521(9) Uani 1 4 a d S . .
Al2 Al 0.22883(6) 0.66424(5) 0.11270(4) 0.00535(8) Uani 1 8 b d . . .
Al3 Al 0.0000 0.93855(6) 0.32229(6) 0.00507(9) Uani 1 4 a d S . .
N4 N 0.0000 0.80498(14) 0.16715(13) 0.00436(15) Uani 1 4 a d S . .
N5 N 0.25497(15) 0.56528(11) 0.28823(9) 0.00483(11) Uani 1 8 b d . . .
O6 O 0.0000 0.44175(15) 0.52331(14) 0.00746(16) Uani 1 4 a d S . .
C7 C 0.0000 0.80457(18) 0.49727(15) 0.00573(18) Uani 1 4 a d S . .

loop_
_atom_site_aniso_label
_atom_site_aniso_U_11
_atom_site_aniso_U_22
_atom_site_aniso_U_33
_atom_site_aniso_U_23
_atom_site_aniso_U_13
_atom_site_aniso_U_12
Al1 0.00502(16) 0.00517(17) 0.00544(17) 0.00016(13) 0.000 0.000
Al2 0.00442(12) 0.00640(12) 0.00524(12) -0.00001(9) 0.00043(10) -0.00006(9)
Al3 0.00491(17) 0.00509(17) 0.00522(16) -0.00001(14) 0.000 0.000
N4 0.0039(3) 0.0041(3) 0.0051(4) -0.0017(3) 0.000 0.000
N5 0.0039(2) 0.0061(2) 0.0045(2) 0.0015(2) 0.0011(2) 0.00185(19)
O6 0.0060(3) 0.0078(4) 0.0086(4) 0.0033(3) 0.000 0.000
C7 0.0053(4) 0.0068(4) 0.0051(4) 0.0003(3) 0.000 0.000

loop_
_geom_bond_atom_site_label_1
_geom_bond_atom_site_label_2
_geom_bond_distance
_geom_bond_site_symmetry_2
_geom_bond_publ_flag
Al1 O6 1.7466(13) . ?
Al1 N5 1.8218(9) 3 ?
Al1 N5 1.8218(9) . ?
Al1 C7 1.9375(15) . ?
Al1 Al3 2.9696(8) . ?
Al1 Al2 2.9948(6) 3 ?
Al1 Al2 2.9948(6) . ?
Al2 O6 1.7902(9) 2_564 ?
Al2 N5 1.8119(9) . ?
Al2 N4 1.8474(9) . ?
Al2 C7 1.8969(9) 6_564 ?
Al2 Al2 2.6283(8) 3 ?
Al3 N5 1.8012(9) 7 ?
Al3 N5 1.8012(9) 5_455 ?
Al3 N4 1.8133(13) . ?
Al3 C7 1.9590(15) . ?
N4 Al2 1.8474(9) 3 ?
N5 Al3 1.8012(9) 5_545 ?
O6 Al2 1.7902(9) 2_565 ?
O6 Al2 1.7902(9) 4_565 ?
C7 Al2 1.8969(9) 6_565 ?
C7 Al2 1.8969(9) 8_465 ?
